data_1001368
loop_
_publ_author_name
'Leclaire, A'
'Raveau, B'

_publ_section_title
;
Ge~3~ P~6~ Si~2~ O~25~: A Cage Structure Closely Related to the
Intersecting Tunnel Structure K Mo~3~ P~6~ Si~2~ O~25~
;
_journal_coden_ASTM JSSCBI
_journal_name_full 'Journal of Solid State Chemistry'
_journal_page_first 397
_journal_page_last 402
_journal_paper_doi 10.1016/0022-4596(88)90180-6
_journal_volume 75
_journal_year 1988
_chemical_formula_structural 'Ge3 P6 Si2 O25'
_chemical_formula_sum 'Ge3 O25 P6 Si2'
_chemical_name_systematic 'Germanium phosphatosilicate *'
_space_group_IT_number 163
_symmetry_cell_setting trigonal
_symmetry_Int_Tables_number 163
_symmetry_space_group_name_Hall '-P 3 2c'
_symmetry_space_group_name_H-M 'P -3 1 c'
_cell_angle_alpha 90
_cell_angle_beta 90
_cell_angle_gamma 120
_cell_formula_units_Z 2
_cell_length_a 7.994(1)
_cell_length_b 7.994(1)
_cell_length_c 16.513(2)
_cell_volume 913.9
_refine_ls_R_factor_all 0.043
_cod_database_code 1001368

loop_
_symmetry_equiv_pos_as_xyz
x,y,z
-y,x-y,z
y-x,-x,z
y,x,1/2+z
-x,y-x,1/2+z
x-y,-y,1/2+z
-x,-y,-z
y,y-x,-z
x-y,x,-z
-y,-x,1/2-z
x,x-y,1/2-z
y-x,y,1/2-z

loop_
_atom_site_label
_atom_site_type_symbol
_atom_site_symmetry_multiplicity
_atom_site_Wyckoff_symbol
_atom_site_fract_x
_atom_site_fract_y
_atom_site_fract_z
_atom_site_occupancy
_atom_site_attached_hydrogens
_atom_site_calc_flag
Ge1 Ge4+ 4 f 0.33333 -0.33333 0.02428(7) 1. 0 d
Ge2 Ge4+ 2 c -0.33333 0.33333 0.25 1. 0 d
P1 P5+ 12 i -0.33737(32) 0.04715(24) 0.39208(9) 1. 0 d
Si1 Si4+ 4 e 0. 0. 0.15330(24) 1. 0 d
O1 O2- 12 i 0.42337(75) -0.11542(80) 0.08972(34) 1. 0 d
O2 O2- 12 i 0.19788(84) -0.24656(78) -0.04130(34) 1. 0 d
O3 O2- 12 i -0.33410(127) 0.13712(93) 0.31159(30) 1. 0 d
O4 O2- 2 a 0. 0. 0.25 1. 0 d
O5 O2- 12 i 0.04513(79) 0.20567(78) 0.11759(37) 1. 0 d

loop_
_atom_type_symbol
_atom_type_oxidation_number
Ge4+ 4.000
P5+ 5.000
Si4+ 4.000
O2- -2.000
